data_2006107
loop_
_publ_author_name
'Jones, Peter G.'
'Villacampa, M. Dolores'
'Crespo, Olga'
'Gimeno, M. Concepc\'ion'
'Laguna, Antonio'

_publ_section_title
;<i>cis</i>-[7,8-Bis(diphenylphosphino)-7,8-dicarba-<i>nido</i>-undecaborato-<i>P</i>,<i>P</i>']dichlorogold(III)
 Chloroform Solvate
;
_journal_issue 5
_journal_name_full 'Acta Crystallographica Section C'
_journal_page_first 570
_journal_page_last 572
_journal_paper_doi 10.1107/S0108270197002059
_journal_volume 53
_journal_year 1997
_chemical_formula_iupac '[Au Cl2 {C2 B9 H10(C12 H10 P)2}] , C H Cl3'
_chemical_formula_moiety '(C26 H30 Au B9 Cl2 P2) (C H Cl3)'
_chemical_formula_sum 'C27 H31 Au B9 Cl5 P2'
_chemical_formula_weight 888.96
_chemical_name_systematic
;
 ?
;
_space_group_IT_number 14
_symmetry_cell_setting monoclinic
_symmetry_space_group_name_Hall '-P 2ybc'
_symmetry_space_group_name_H-M 'P 1 21/c 1'
_audit_creation_method SHELXL
_cell_angle_alpha 90.00
_cell_angle_beta 93.360(6)
_cell_angle_gamma 90.00
_cell_formula_units_Z 4
_cell_length_a 11.872(2)
_cell_length_b 8.477(2)
_cell_length_c 34.557(5)
_cell_measurement_reflns_used 62
_cell_measurement_temperature 173(2)
_cell_measurement_theta_max 11.5
_cell_measurement_theta_min 2.5
_cell_volume 3471.8(11)
_computing_cell_refinement XSCANS
_computing_data_collection 'XSCANS (Siemens, 1991)'
_computing_data_reduction XSCANS
_computing_molecular_graphics 'XP (Siemens, 1994b)'
_computing_publication_material SHELXL93
_computing_structure_refinement 'SHELXL93 (Sheldrick, 1993)'
_computing_structure_solution 'SHELXS86 (Sheldrick, 1990)'
_diffrn_ambient_temperature 173(2)
_diffrn_measurement_device 'Siemens P4'
_diffrn_measurement_method \w-scans
_diffrn_radiation_monochromator graphite
_diffrn_radiation_source 'fine-focus sealed tube'
_diffrn_radiation_type MoK\a
_diffrn_radiation_wavelength 0.71073
_diffrn_reflns_av_R_equivalents 0.0771
_diffrn_reflns_av_sigmaI/netI 0.1222
_diffrn_reflns_limit_h_max 0
_diffrn_reflns_limit_h_min -14
_diffrn_reflns_limit_k_max 0
_diffrn_reflns_limit_k_min -10
_diffrn_reflns_limit_l_max 41
_diffrn_reflns_limit_l_min -40
_diffrn_reflns_number 6164
_diffrn_reflns_theta_max 25.00
_diffrn_reflns_theta_min 3.00
_diffrn_standards_decay_% 0
_diffrn_standards_interval_count 247
_diffrn_standards_number 3
_exptl_absorpt_coefficient_mu 4.735
_exptl_absorpt_correction_T_max 0.753
_exptl_absorpt_correction_T_min 0.608
_exptl_absorpt_correction_type '\y scans (XEMP; Siemens, 1994a)'
_exptl_crystal_colour colour
_exptl_crystal_density_diffrn 1.701
_exptl_crystal_density_meas ?
_exptl_crystal_description tablet
_exptl_crystal_F_000 1728
_exptl_crystal_size_max 0.40
_exptl_crystal_size_mid 0.20
_exptl_crystal_size_min 0.06
_refine_diff_density_max 0.839
_refine_diff_density_min -1.107
_refine_ls_extinction_method none
_refine_ls_goodness_of_fit_all 0.820
_refine_ls_goodness_of_fit_obs 0.942
_refine_ls_hydrogen_treatment 'open face B-H with distance restraints, others riding'
_refine_ls_matrix_type full
_refine_ls_number_parameters 413
_refine_ls_number_reflns 6097
_refine_ls_number_restraints 298
_refine_ls_restrained_S_all 0.805
_refine_ls_restrained_S_obs 0.909
_refine_ls_R_factor_all 0.0834
_refine_ls_R_factor_obs .0412
_refine_ls_shift/esd_max 0.001
_refine_ls_shift/esd_mean 0.000
_refine_ls_structure_factor_coef Fsqd
_refine_ls_weighting_details 'w = 1/[\s^2^(Fo^2^)+(0.0171P)^2^] where P=(Fo^2^+2Fc^2^)/3'
_refine_ls_weighting_scheme calc
_refine_ls_wR_factor_all 0.0700
_refine_ls_wR_factor_obs .0624
_reflns_number_observed 3852
_reflns_number_total 6098
_reflns_observed_criterion >2sigma(I)
_cod_data_source_file fg1231.cif
_cod_data_source_block small
_cod_depositor_comments
;
The following automatic conversions were performed:

'_geom_angle_publ_flag' value 'Y' changed to 'y' according to
/home/saulius/struct/CIF-dictionaries/cif_core.dic dictionary named
'cif_core.dic' version 2.4.1 from 2010-06-29 (18 times).

Automatic conversion script
Id: cif_fix_values 1715 2011-07-08 13:25:40Z adriana 

The following automatic conversions were performed:

'_exptl_crystal_density_meas' value 'not measured' was changed to '?'
- the value is perceived as not measured.

Automatic conversion script
Id: cif_fix_values 3008 2015-01-20 13:52:24Z robertas 

The following automatic conversions were performed:

'_refine_ls_weighting_scheme' value 'calc w =
1/[\s^2^(Fo^2^)+(0.0171P)^2^] where P=(Fo^2^+2Fc^2^)/3' was changed
to 'calc'. New tag '_refine_ls_weighting_details' was created. The
value of the new tag was set to 'w = 1/[\s^2^(Fo^2^)+(0.0171P)^2^]
where P=(Fo^2^+2Fc^2^)/3'.

Automatic conversion script
Id: cif_fix_values 3143 2015-03-26 13:38:13Z robertas 
;
_cod_original_cell_volume 3471.7(9)
_cod_original_sg_symbol_H-M 'P 21/c'
_cod_database_code 2006107

loop_
_symmetry_equiv_pos_as_xyz
'x, y, z'
'-x, y+1/2, -z+1/2'
'-x, -y, -z'
'x, -y-1/2, z-1/2'

loop_
_atom_site_aniso_label
_atom_site_aniso_U_11
_atom_site_aniso_U_22
_atom_site_aniso_U_33
_atom_site_aniso_U_12
_atom_site_aniso_U_13
_atom_site_aniso_U_23
Au .02221(14) .01553(13) .01950(13) .0012(2) .00122(10) -.0006(2)
Cl1 .0417(13) .0212(11) .0318(12) .0031(10) -.0019(10) .0066(9)
Cl2 .0447(13) .0232(11) .0349(12) .0112(10) .0048(10) -.0096(9)
P1 .0235(11) .0159(11) .0175(10) -.0016(9) .0028(9) .0000(9)
P2 .0269(12) .0150(11) .0170(10) .0017(9) .0036(9) -.0022(9)
C11 .021(4) .020(4) .025(4) .000(3) .008(3) .007(3)
C12 .032(5) .032(5) .021(4) .001(4) -.005(3) .005(3)
C13 .022(5) .054(5) .018(4) .013(4) .003(3) .006(4)
C14 .025(4) .051(6) .042(4) .007(4) .014(4) .019(4)
C15 .033(5) .040(5) .048(5) -.014(4) .006(4) .012(4)
C16 .027(4) .031(4) .033(4) -.003(4) .010(3) -.001(4)
C21 .024(4) .028(4) .022(4) -.004(3) .000(3) -.004(4)
C22 .029(4) .025(5) .038(5) -.002(4) -.004(3) -.002(4)
C23 .030(4) .020(5) .053(5) -.008(4) .003(4) -.007(4)
C24 .029(5) .046(5) .043(5) -.006(4) -.006(4) -.020(4)
C25 .042(5) .040(5) .025(5) .007(4) -.007(4) -.015(4)
C26 .037(5) .029(5) .020(4) -.001(4) -.002(4) -.005(3)
C31 .026(4) .022(4) .025(4) .005(3) .000(4) -.001(3)
C32 .040(5) .035(5) .023(4) -.007(4) -.005(4) .001(4)
C33 .060(7) .067(7) .022(4) .006(5) -.009(4) -.002(4)
C34 .033(5) .058(6) .030(4) .017(4) -.011(4) -.028(5)
C35 .021(4) .045(6) .050(5) -.002(4) .000(4) -.022(4)
C36 .021(4) .030(4) .028(4) .008(4) .000(3) -.006(4)
C41 .021(4) .025(4) .022(4) .004(3) -.002(3) .002(3)
C42 .041(5) .019(4) .035(5) .002(4) .014(4) -.001(4)
C43 .035(5) .040(5) .042(5) .007(4) .014(4) .001(4)
C44 .025(4) .039(5) .048(5) .002(4) .014(4) .008(4)
C45 .036(4) .018(5) .050(5) -.004(4) .004(4) .002(4)
C46 .030(4) .025(5) .038(5) -.002(4) .011(4) -.003(4)
C99 .051(5) .044(6) .042(5) .007(5) .001(4) .007(5)
Cl3 .101(2) .060(2) .048(2) .025(2) .009(2) .0016(14)
Cl4 .088(2) .065(2) .064(2) .014(2) .004(2) .024(2)
Cl5 .058(2) .094(3) .101(2) .012(2) -.029(2) -.014(2)
B1 .016(4) .031(5) .049(6) .005(4) -.001(4) -.001(4)
B2 .015(5) .026(4) .030(5) -.005(4) .003(4) -.008(4)
B3 .021(5) .023(5) .034(5) .007(4) .009(4) -.005(4)
B4 .033(5) .038(5) .033(5) .021(4) .009(4) -.003(4)
B5 .033(5) .034(5) .031(5) .011(4) .003(4) -.003(4)
B6 .024(5) .032(5) .026(4) .011(4) -.008(4) -.003(4)
C7 .020(4) .021(4) .009(3) .001(3) -.003(3) .000(3)
C8 .011(3) .026(4) .015(3) .000(3) .001(3) .003(3)
B9 .038(5) .011(4) .021(4) -.002(4) .008(3) -.003(3)
B10 .037(6) .021(4) .030(5) .010(4) .002(4) -.002(3)
B11 .029(4) .015(4) .021(4) .006(4) .006(3) .002(4)

loop_
_atom_site_label
_atom_site_fract_x
_atom_site_fract_y
_atom_site_fract_z
_atom_site_U_iso_or_equiv
_atom_site_thermal_displace_type
_atom_site_calc_flag
_atom_site_refinement_flags
_atom_site_occupancy
_atom_site_disorder_group
_atom_site_type_symbol
Au .36041(3) .52718(3) .117880(10) .01908(8) Uani d . 1 . Au
Cl1 .4201(2) .3579(2) .16831(6) .0317(5) Uani d . 1 . Cl
Cl2 .4384(2) .3615(2) .07296(6) .0341(5) Uani d . 1 . Cl
P1 .2896(2) .7044(2) .16086(5) .0189(5) Uani d . 1 . P
P2 .3122(2) .7048(2) .06954(5) .0195(5) Uani d . 1 . P
C11 .2085(6) .6159(9) .1976(2) .022(2) Uani d DU 1 . C
C12 .1946(6) .6985(9) .2318(2) .028(2) Uani d DU 1 . C
H12 .2291(6) .7988(9) .2357(2) .034 Uiso calc R 1 . H
C13 .1310(6) .6351(10) .2600(2) .031(2) Uani d DU 1 . C
H13 .1219(6) .6910(10) .2834(2) .038 Uiso calc R 1 . H
C14 .0805(6) .4895(10) .2541(2) .039(2) Uani d DU 1 . C
H14 .0349(6) .4468(10) .2732(2) .047 Uiso calc R 1 . H
C15 .0959(6) .4053(10) .2204(2) .040(2) Uani d DU 1 . C
H15 .0643(6) .3029(10) .2170(2) .048 Uiso calc R 1 . H
C16 .1576(6) .4711(10) .1919(2) .030(2) Uani d DU 1 . C
H16 .1649(6) .4163(10) .1682(2) .036 Uiso calc R 1 . H
C21 .4091(6) .7974(9) .1854(2) .025(2) Uani d DU 1 . C
C22 .4506(6) .9415(9) .1746(2) .031(2) Uani d DU 1 . C
H22 .4101(6) 1.0040(9) .1556(2) .037 Uiso calc R 1 . H
C23 .5529(6) .9943(9) .1917(2) .034(2) Uani d DU 1 . C
H23 .5833(6) 1.0919(9) .1837(2) .041 Uiso calc R 1 . H
C24 .6103(7) .9077(9) .2199(2) .040(2) Uani d DU 1 . C
H24 .6799(7) .9452(9) .2314(2) .048 Uiso calc R 1 . H
C25 .5671(7) .7671(10) .2315(2) .036(2) Uani d DU 1 . C
H25 .6059(7) .7090(10) .2516(2) .043 Uiso calc R 1 . H
C26 .4675(6) .7080(9) .2143(2) .029(2) Uani d DU 1 . C
H26 .4392(6) .6086(9) .2220(2) .035 Uiso calc R 1 . H
C31 .2496(6) .6126(8) .0268(2) .024(2) Uani d DU 1 . C
C32 .2632(6) .6792(9) -.0093(2) .033(2) Uani d DU 1 . C
H32 .3106(6) .7687(9) -.0116(2) .040 Uiso calc R 1 . H
C33 .2086(7) .6161(11) -.0417(2) .050(2) Uani d DU 1 . C
H33 .2164(7) .6642(11) -.0662(2) .060 Uiso calc R 1 . H
C34 .1427(6) .4840(11) -.0391(2) .041(2) Uani d DU 1 . C
H34 .1079(6) .4384(11) -.0619(2) .049 Uiso calc R 1 . H
C35 .1267(6) .4171(10) -.0032(2) .039(2) Uani d DU 1 . C
H35 .0782(6) .3286(10) -.0012(2) .046 Uiso calc R 1 . H
C36 .1806(5) .4787(10) .0290(2) .027(2) Uani d DU 1 . C
H36 .1715(5) .4305(10) .0535(2) .032 Uiso calc R 1 . H
C41 .4407(6) .7987(9) .0569(2) .023(2) Uani d DU 1 . C
C42 .5130(6) .7191(9) .0332(2) .031(2) Uani d DU 1 . C
H42 .4905(6) .6215(9) .0216(2) .037 Uiso calc R 1 . H
C43 .6171(7) .7820(10) .0265(2) .038(2) Uani d DU 1 . C
H43 .6646(7) .7300(10) .0094(2) .046 Uiso calc R 1 . H
C44 .6529(7) .9194(9) .0445(2) .037(2) Uani d DU 1 . C
H44 .7265(7) .9586(9) .0410(2) .044 Uiso calc R 1 . H
C45 .5820(6) .9998(9) .0675(2) .035(2) Uani d DU 1 . C
H45 .6056(6) 1.0965(9) .0792(2) .042 Uiso calc R 1 . H
C46 .4762(6) .9401(9) .0736(2) .031(2) Uani d DU 1 . C
H46 .4273(6) .9965(9) .0894(2) .037 Uiso calc R 1 . H
C99 .7043(7) .5115(10) .1662(2) .045(2) Uani d . 1 . C
H99 .6342(7) .4960(10) .1805(2) .055 Uiso calc R 1 . H
Cl3 .7439(3) .3277(3) .14747(7) .0697(8) Uani d . 1 . Cl
Cl4 .6748(2) .6460(3) .12899(8) .0724(9) Uani d . 1 . Cl
Cl5 .8108(2) .5798(4) .19919(9) .0859(11) Uani d . 1 . Cl
B1 -.0086(8) .9045(11) .0993(3) .032(2) Uani d U 1 . B
H1 -.1005(8) .8766(11) .0940(3) .038 Uiso calc R 1 . H
B2 .0961(7) .7534(11) .1051(2) .024(2) Uani d U 1 . B
H2 .0780(7) .6237(11) .1041(2) .029 Uiso calc R 1 . H
B3 .0631(7) .8727(10) .1450(3) .026(2) Uani d U 1 . B
H3 .0195(7) .8205(10) .1699(3) .031 Uiso calc R 1 . H
B4 .0392(8) 1.0659(11) .1287(3) .035(2) Uani d U 1 . B
H4 -.0215(8) 1.1437(11) .1433(3) .042 Uiso calc R 1 . H
B5 .0544(8) 1.0700(11) .0776(3) .033(2) Uani d U 1 . B
H5 .0055(8) 1.1513(11) .0574(3) .039 Uiso calc R 1 . H
B6 .0851(8) .8765(11) .0629(3) .028(2) Uani d U 1 . B
H6 .0562(8) .8273(11) .0340(3) .033 Uiso calc R 1 . H
C7 .2144(6) .8462(8) .0883(2) .017(2) Uani d U 1 . C
C8 .2026(5) .8472(8) .1334(2) .017(2) Uani d U 1 . C
B9 .1728(7) 1.0164(11) .1517(2) .023(2) Uani d DU 1 . B
H9 .208(4) 1.056(7) .1798(12) .020(18) Uiso d D 1 . H
B10 .1582(9) 1.1508(12) .1105(3) .029(2) Uani d DU 1 . B
H10A .160(5) 1.280(4) .1076(16) .009(16) Uiso d D 1 . H
H10B .235(4) 1.090(8) .103(2) .06(3) Uiso d D 1 . H
B11 .1967(7) 1.0223(11) .0690(2) .021(2) Uani d DU 1 . B
H11 .246(4) 1.057(7) .0446(13) .025(19) Uiso d D 1 . H

loop_
_atom_type_symbol
_atom_type_description
_atom_type_scat_dispersion_real
_atom_type_scat_dispersion_imag
_atom_type_scat_source
C C 0.0033 0.0016 'International Tables Vol C Tables 4.2.6.8 and 6.1.1.4'
H H 0.0000 0.0000 'International Tables Vol C Tables 4.2.6.8 and 6.1.1.4'
B B 0.0013 0.0007 'International Tables Vol C Tables 4.2.6.8 and 6.1.1.4'
P P 0.1023 0.0942 'International Tables Vol C Tables 4.2.6.8 and 6.1.1.4'
Cl Cl 0.1484 0.1585 'International Tables Vol C Tables 4.2.6.8 and 6.1.1.4'
Au Au -2.0133 8.8022 'International Tables Vol C Tables 4.2.6.8 and 6.1.1.4'

loop_
_geom_angle_atom_site_label_1
_geom_angle_atom_site_label_2
_geom_angle_atom_site_label_3
_geom_angle
_geom_angle_publ_flag
P2 Au P1 87.53(7) y
P2 Au Cl2 90.14(7) y
P1 Au Cl2 176.38(8) y
P2 Au Cl1 176.02(7) y
P1 Au Cl1 91.48(7) y
Cl2 Au Cl1 90.67(7) y
C21 P1 C11 106.9(3) y
C21 P1 C8 111.3(3) y
C11 P1 C8 109.5(3) y
C21 P1 Au 106.4(2) y
C11 P1 Au 114.4(3) y
C8 P1 Au 108.4(2) y
C31 P2 C41 108.0(3) y
C31 P2 C7 109.8(3) y
C41 P2 C7 111.3(3) y
C31 P2 Au 112.8(2) y
C41 P2 Au 106.8(2) y
C7 P2 Au 108.1(2) y
C16 C11 C12 119.8(7) ?
C16 C11 P1 121.2(6) ?
C12 C11 P1 118.9(6) ?
C13 C12 C11 120.1(7) ?
C12 C13 C14 119.6(8) ?
C13 C14 C15 120.5(8) ?
C16 C15 C14 119.6(8) ?
C11 C16 C15 120.3(8) ?
C22 C21 C26 120.2(7) ?
C22 C21 P1 123.2(6) ?
C26 C21 P1 116.3(6) ?
C21 C22 C23 119.1(7) ?
C24 C23 C22 121.0(7) ?
C25 C24 C23 119.7(8) ?
C24 C25 C26 121.1(8) ?
C25 C26 C21 118.8(7) ?
C32 C31 C36 118.5(7) ?
C32 C31 P2 119.9(6) ?
C36 C31 P2 121.5(5) ?
C33 C32 C31 120.1(8) ?
C32 C33 C34 120.7(8) ?
C33 C34 C35 120.1(8) ?
C36 C35 C34 119.6(8) ?
C35 C36 C31 121.0(7) ?
C46 C41 C42 118.7(7) ?
C46 C41 P2 121.6(6) ?
C42 C41 P2 119.3(6) ?
C43 C42 C41 120.0(7) ?
C44 C43 C42 120.6(8) ?
C45 C44 C43 119.9(8) ?
C44 C45 C46 120.0(7) ?
C45 C46 C41 120.7(7) ?
Cl4 C99 Cl5 111.8(5) ?
Cl4 C99 Cl3 110.7(4) ?
Cl5 C99 Cl3 109.5(4) ?
B6 B1 B3 109.2(6) ?
B6 B1 B4 108.7(7) ?
B3 B1 B4 59.1(5) ?
B6 B1 B5 60.0(5) ?
B3 B1 B5 107.7(6) ?
B4 B1 B5 60.3(5) ?
B6 B1 B2 60.9(5) ?
B3 B1 B2 59.8(5) ?
B4 B1 B2 106.9(6) ?
B5 B1 B2 107.7(6) ?
C7 B2 C8 53.8(4) ?
C7 B2 B3 102.8(6) ?
C8 B2 B3 59.3(4) ?
C7 B2 B1 102.1(6) ?
C8 B2 B1 102.2(6) ?
B3 B2 B1 59.6(5) ?
C7 B2 B6 59.1(5) ?
C8 B2 B6 101.9(6) ?
B3 B2 B6 107.0(6) ?
B1 B2 B6 58.4(5) ?
C8 B3 B4 100.4(7) ?
C8 B3 B1 103.2(6) ?
B4 B3 B1 60.7(5) ?
C8 B3 B2 59.6(4) ?
B4 B3 B2 108.8(7) ?
B1 B3 B2 60.6(5) ?
C8 B3 B9 54.4(4) ?
B4 B3 B9 60.5(5) ?
B1 B3 B9 108.7(6) ?
B2 B3 B9 107.3(6) ?
B10 B4 B3 112.7(7) ?
B10 B4 B1 110.6(7) ?
B3 B4 B1 60.2(5) ?
B10 B4 B9 62.4(5) ?
B3 B4 B9 60.9(5) ?
B1 B4 B9 108.7(6) ?
B10 B4 B5 60.1(5) ?
B3 B4 B5 108.2(6) ?
B1 B4 B5 59.9(5) ?
B9 B4 B5 107.9(6) ?
B6 B5 B10 113.5(7) ?
B6 B5 B1 59.1(5) ?
B10 B5 B1 109.2(7) ?
B6 B5 B11 61.7(5) ?
B10 B5 B11 64.0(5) ?
B1 B5 B11 108.6(6) ?
B6 B5 B4 107.5(6) ?
B10 B5 B4 58.5(5) ?
B1 B5 B4 59.8(5) ?
B11 B5 B4 108.2(6) ?
C7 B6 B1 103.8(6) ?
C7 B6 B5 100.6(6) ?
B1 B6 B5 60.9(5) ?
C7 B6 B2 59.0(4) ?
B1 B6 B2 60.8(5) ?
B5 B6 B2 108.4(6) ?
C7 B6 B11 55.0(4) ?
B1 B6 B11 108.4(6) ?
B5 B6 B11 59.6(5) ?
B2 B6 B11 106.5(6) ?
C8 C7 B11 112.3(6) ?
C8 C7 B2 63.3(4) ?
B11 C7 B2 117.3(6) ?
C8 C7 B6 111.7(6) ?
B11 C7 B6 64.8(5) ?
B2 C7 B6 61.9(5) ?
C8 C7 P2 117.0(5) ?
B11 C7 P2 121.7(5) ?
B2 C7 P2 111.5(5) ?
B6 C7 P2 118.8(5) ?
C7 C8 B9 115.3(6) ?
C7 C8 B3 111.7(5) ?
B9 C8 B3 64.3(5) ?
C7 C8 B2 62.9(4) ?
B9 C8 B2 117.2(6) ?
B3 C8 B2 61.2(4) ?
C7 C8 P1 115.5(5) ?
B9 C8 P1 121.2(5) ?
B3 C8 P1 118.8(5) ?
B2 C8 P1 111.1(5) ?
C8 B9 B4 104.1(6) ?
C8 B9 B3 61.2(5) ?
B4 B9 B3 58.7(5) ?
C8 B9 B10 105.2(6) ?
B4 B9 B10 57.5(5) ?
B3 B9 B10 106.8(6) ?
B4 B10 B5 61.3(5) ?
B4 B10 B9 60.0(5) ?
B5 B10 B9 106.9(7) ?
B4 B10 B11 106.0(7) ?
B5 B10 B11 58.3(5) ?
B9 B10 B11 102.5(6) ?
C7 B11 B5 103.9(6) ?
C7 B11 B6 60.2(5) ?
B5 B11 B6 58.7(5) ?
C7 B11 B10 104.5(6) ?
B5 B11 B10 57.6(5) ?
B6 B11 B10 106.0(6) ?

loop_
_geom_bond_atom_site_label_1
_geom_bond_atom_site_label_2
_geom_bond_site_symmetry_2
_geom_bond_distance
_geom_bond_publ_flag
Au P2 . 2.296(2) y
Au P1 . 2.306(2) y
Au Cl2 . 2.326(2) y
Au Cl1 . 2.335(2) y
P1 C21 . 1.793(7) y
P1 C11 . 1.801(7) y
P1 C8 . 1.821(7) y
P2 C31 . 1.794(7) y
P2 C41 . 1.797(8) y
P2 C7 . 1.815(7) y
C11 C16 . 1.377(9) ?
C11 C12 . 1.393(9) ?
C12 C13 . 1.376(9) ?
C13 C14 . 1.382(10) ?
C14 C15 . 1.385(10) ?
C15 C16 . 1.381(9) ?
C21 C22 . 1.377(9) ?
C21 C26 . 1.404(9) ?
C22 C23 . 1.394(8) ?
C23 C24 . 1.370(9) ?
C24 C25 . 1.366(10) ?
C25 C26 . 1.385(9) ?
C31 C32 . 1.387(9) ?
C31 C36 . 1.405(9) ?
C32 C33 . 1.368(9) ?
C33 C34 . 1.372(10) ?
C34 C35 . 1.386(10) ?
C35 C36 . 1.355(8) ?
C41 C46 . 1.385(9) ?
C41 C42 . 1.395(9) ?
C42 C43 . 1.377(9) ?
C43 C44 . 1.375(10) ?
C44 C45 . 1.373(9) ?
C45 C46 . 1.381(9) ?
C99 Cl4 . 1.740(8) ?
C99 Cl5 . 1.749(8) ?
C99 Cl3 . 1.761(9) ?
B1 B6 . 1.744(13) ?
B1 B3 . 1.769(12) ?
B1 B4 . 1.777(12) ?
B1 B5 . 1.777(13) ?
B1 B2 . 1.788(12) ?
B2 C7 . 1.739(11) ?
B2 C8 . 1.745(10) ?
B2 B3 . 1.773(12) ?
B2 B6 . 1.789(12) ?
B3 C8 . 1.740(10) ?
B3 B4 . 1.749(12) ?
B3 B9 . 1.789(12) ?
B4 B10 . 1.736(13) ?
B4 B9 . 1.781(12) ?
B4 B5 . 1.786(13) ?
B5 B6 . 1.761(12) ?
B5 B10 . 1.765(13) ?
B5 B11 . 1.778(12) ?
B6 C7 . 1.741(10) ?
B6 B11 . 1.814(13) ?
C7 C8 . 1.575(9) y
C7 B11 . 1.642(11) y
C8 B9 . 1.614(11) y
B9 B10 . 1.824(12) y
B10 B11 . 1.878(13) y
